data_2021955
loop_
_publ_author_name
'Cai, Hua'
'Li, Na'
'Zhang, Nan'
'Yang, Zhenyun'
'Cao, Jing'
'Lin, Yating'
'Min, Nan'
'Wang, Jia'

_publ_section_title
;
 Metal-directed supramolecular architectures based on the bifunctional
 ligand 2,5-bis(1H-1,2,4-triazol-1-yl)terephthalic acid
;
_journal_coeditor_code LF3111
_journal_issue 2
_journal_name_full 'Acta Crystallographica Section C Structural Chemistry'
_journal_paper_doi 10.1107/S2053229620000248
_journal_volume 76
_journal_year 2020
_chemical_formula_iupac '[Ni (C12 H6 N6 O4) (H2 O)2], 2H2 O'
_chemical_formula_sum 'C12 H14 N6 Ni O8'
_chemical_formula_weight 429.00
_chemical_name_systematic 'Poly[[diaqua[\m~4~-2,5-bis(1<i>H</i>-1,2,4-triazol-1-yl)terephthalato]nickel(II)] dihydrate]'
_space_group_IT_number 2
_space_group_name_Hall '-P 1'
_space_group_name_H-M_alt 'P -1'
_symmetry_cell_setting triclinic
_symmetry_space_group_name_H-M 'P -1'
_atom_sites_solution_hydrogens geom
_atom_sites_solution_primary direct
_atom_sites_solution_secondary difmap
_audit_creation_method SHELXL-97
_cell_angle_alpha 65.416(2)
_cell_angle_beta 88.890(2)
_cell_angle_gamma 69.788(2)
_cell_formula_units_Z 1
_cell_length_a 7.3533(11)
_cell_length_b 7.9541(12)
_cell_length_c 8.1396(12)
_cell_measurement_reflns_used 1018
_cell_measurement_temperature 296(2)
_cell_measurement_theta_max 28.92
_cell_measurement_theta_min 2.78
_cell_volume 401.92(10)
_computing_cell_refinement
;
SMART (Bruker, 2010)
;
_computing_data_collection
;
SMART (Bruker, 2010)
;
_computing_data_reduction
;
SAINT (Bruker, 2010)
;
_computing_molecular_graphics
;
SHELXTL (Bruker, 2010)
;
_computing_publication_material
;
SHELXTL (Bruker, 2010)
;
_computing_structure_refinement
;
SHELXL97 (Sheldrick, 2008)
;
_computing_structure_solution
;
SHELXS97 (Sheldrick, 2008)
;
_diffrn_ambient_temperature 296(2)
_diffrn_measured_fraction_theta_full 0.986
_diffrn_measured_fraction_theta_max 0.986
_diffrn_measurement_device_type 'Bruker SMART CCD area detector'
_diffrn_measurement_method 'phi and omega scans'
_diffrn_radiation_monochromator graphite
_diffrn_radiation_source 'fine-focus sealed tube'
_diffrn_radiation_type MoK\a
_diffrn_radiation_wavelength 0.71073
_diffrn_reflns_av_R_equivalents 0.0150
_diffrn_reflns_av_sigmaI/netI 0.0331
_diffrn_reflns_limit_h_max 9
_diffrn_reflns_limit_h_min -9
_diffrn_reflns_limit_k_max 8
_diffrn_reflns_limit_k_min -9
_diffrn_reflns_limit_l_max 10
_diffrn_reflns_limit_l_min -9
_diffrn_reflns_number 2275
_diffrn_reflns_theta_full 25.99
_diffrn_reflns_theta_max 25.99
_diffrn_reflns_theta_min 2.78
_exptl_absorpt_coefficient_mu 1.267
_exptl_absorpt_correction_T_max 0.8837
_exptl_absorpt_correction_T_min 0.7507
_exptl_absorpt_correction_type multi-scan
_exptl_absorpt_process_details
;
(SADABS; Bruker, 2010)
;
_exptl_crystal_colour pale-blue
_exptl_crystal_density_diffrn 1.772
_exptl_crystal_density_method 'not measured'
_exptl_crystal_description block
_exptl_crystal_F_000 220
_exptl_crystal_size_max 0.24
_exptl_crystal_size_mid 0.16
_exptl_crystal_size_min 0.10
_refine_diff_density_max 0.320
_refine_diff_density_min -0.352
_refine_ls_extinction_method none
_refine_ls_goodness_of_fit_ref 1.055
_refine_ls_hydrogen_treatment mixed
_refine_ls_matrix_type full
_refine_ls_number_parameters 124
_refine_ls_number_reflns 1554
_refine_ls_number_restraints 0
_refine_ls_restrained_S_all 1.055
_refine_ls_R_factor_all 0.0384
_refine_ls_R_factor_gt 0.0325
_refine_ls_shift/su_max 0.000
_refine_ls_shift/su_mean 0.000
_refine_ls_structure_factor_coef Fsqd
_refine_ls_weighting_details 'calc w=1/[\s^2^(Fo^2^)+(0.0290P)^2^+0.3943P] where P=(Fo^2^+2Fc^2^)/3'
_refine_ls_weighting_scheme calc
_refine_ls_wR_factor_gt 0.0708
_refine_ls_wR_factor_ref 0.0735
_reflns_number_gt 1404
_reflns_number_total 1554
_reflns_threshold_expression >2sigma(I)
_cod_data_source_file lf3111sup1.cif
_cod_data_source_block 160716b
_cod_database_code 2021955

loop_
_symmetry_equiv_pos_as_xyz
'x, y, z'
'-x, -y, -z'

loop_
_atom_site_type_symbol
_atom_site_label
_atom_site_fract_x
_atom_site_fract_y
_atom_site_fract_z
_atom_site_U_iso_or_equiv
_atom_site_adp_type
_atom_site_calc_flag
_atom_site_refinement_flags
_atom_site_occupancy
_atom_site_symmetry_multiplicity
Ni Ni1 0.0000 0.0000 0.0000 0.01590(14) Uani d S 1 2
O O1 0.1783(3) 0.0696(3) 0.1277(2) 0.0238(4) Uani d . 1 1
O O2 -0.0129(3) 0.2317(3) 0.2726(3) 0.0421(6) Uani d . 1 1
O O3 -0.2351(3) 0.0953(3) 0.1293(2) 0.0275(4) Uani d . 1 1
H H3A -0.3420 0.1628 0.0559 0.041 Uiso d R 1 1
H H3B -0.1994 0.1532 0.1825 0.041 Uiso d R 1 1
O O4 0.6086(3) 0.6950(4) 0.0815(3) 0.0509(6) Uani d . 1 1
H H4A 0.6568 0.6149 0.1923 0.076 Uiso d R 1 1
H H4B 0.6589 0.7818 0.0281 0.076 Uiso d R 1 1
N N1 0.0940(3) 0.7165(3) 0.2172(3) 0.0201(5) Uani d . 1 1
N N2 0.2247(3) 0.4829(3) 0.5033(3) 0.0223(5) Uani d . 1 1
N N3 0.2541(3) 0.4001(3) 0.3823(3) 0.0187(4) Uani d . 1 1
C C1 0.1760(4) 0.5418(4) 0.2138(3) 0.0214(5) Uani d . 1 1
H H1 0.1789 0.5208 0.1094 0.026 Uiso calc R 1 1
C C2 0.1266(4) 0.6718(4) 0.3973(3) 0.0220(5) Uani d . 1 1
H H2 0.0829 0.7674 0.4414 0.026 Uiso calc R 1 1
C C3 0.3723(4) 0.1949(3) 0.4425(3) 0.0175(5) Uani d . 1 1
C C4 0.3308(4) 0.0778(4) 0.3714(3) 0.0187(5) Uani d . 1 1
C C5 0.4630(4) -0.1177(4) 0.4310(3) 0.0197(5) Uani d . 1 1
H H5 0.4397 -0.1983 0.3844 0.024 Uiso calc R 1 1
C C6 0.1472(4) 0.1363(4) 0.2464(3) 0.0203(5) Uani d . 1 1

loop_
_atom_site_aniso_label
_atom_site_aniso_U_11
_atom_site_aniso_U_22
_atom_site_aniso_U_33
_atom_site_aniso_U_12
_atom_site_aniso_U_13
_atom_site_aniso_U_23
Ni1 0.0176(2) 0.0123(2) 0.0159(2) -0.00286(18) -0.00463(17) -0.00636(19)
O1 0.0235(9) 0.0297(10) 0.0231(9) -0.0099(8) -0.0032(7) -0.0158(8)
O2 0.0230(11) 0.0562(14) 0.0578(15) -0.0008(10) -0.0065(10) -0.0453(13)
O3 0.0226(10) 0.0313(10) 0.0300(10) -0.0069(8) 0.0001(8) -0.0170(9)
O4 0.0391(13) 0.0659(16) 0.0376(13) -0.0241(12) -0.0034(10) -0.0093(12)
N1 0.0226(11) 0.0144(10) 0.0194(11) -0.0041(9) -0.0049(9) -0.0056(9)
N2 0.0281(12) 0.0174(11) 0.0206(11) -0.0062(9) -0.0021(9) -0.0092(9)
N3 0.0226(11) 0.0146(10) 0.0171(10) -0.0045(9) -0.0047(8) -0.0068(9)
C1 0.0272(14) 0.0147(12) 0.0177(13) -0.0036(10) -0.0063(10) -0.0058(10)
C2 0.0253(13) 0.0177(12) 0.0239(13) -0.0062(11) 0.0003(11) -0.0112(11)
C3 0.0210(12) 0.0123(11) 0.0164(12) -0.0047(10) -0.0033(10) -0.0045(10)
C4 0.0209(13) 0.0164(12) 0.0167(12) -0.0051(10) -0.0047(10) -0.0065(10)
C5 0.0238(13) 0.0184(12) 0.0200(13) -0.0080(10) -0.0041(10) -0.0107(10)
C6 0.0239(13) 0.0160(12) 0.0197(13) -0.0067(10) -0.0057(10) -0.0066(10)

loop_
_atom_type_symbol
_atom_type_description
_atom_type_scat_dispersion_real
_atom_type_scat_dispersion_imag
_atom_type_scat_source
C C 0.0033 0.0016 'International Tables Vol C Tables 4.2.6.8 and 6.1.1.4'
H H 0.0000 0.0000 'International Tables Vol C Tables 4.2.6.8 and 6.1.1.4'
N N 0.0061 0.0033 'International Tables Vol C Tables 4.2.6.8 and 6.1.1.4'
O O 0.0106 0.0060 'International Tables Vol C Tables 4.2.6.8 and 6.1.1.4'
Ni Ni 0.3393 1.1124 'International Tables Vol C Tables 4.2.6.8 and 6.1.1.4'

loop_
_geom_angle_atom_site_label_1
_geom_angle_atom_site_label_2
_geom_angle_atom_site_label_3
_geom_angle_site_symmetry_1
_geom_angle_site_symmetry_3
_geom_angle
O1 Ni1 O1 . 2 180.0
O1 Ni1 N1 . 2_565 91.32(8)
O1 Ni1 N1 2 2_565 88.68(8)
O1 Ni1 N1 . 1_545 88.68(8)
O1 Ni1 N1 2 1_545 91.32(8)
N1 Ni1 N1 2_565 1_545 180.0
O1 Ni1 O3 . 2 87.59(7)
O1 Ni1 O3 2 2 92.41(7)
N1 Ni1 O3 2_565 2 89.88(8)
N1 Ni1 O3 1_545 2 90.12(8)
O1 Ni1 O3 . . 92.41(7)
O1 Ni1 O3 2 . 87.59(7)
N1 Ni1 O3 2_565 . 90.12(8)
N1 Ni1 O3 1_545 . 89.88(8)
O3 Ni1 O3 2 . 180.0
C6 O1 Ni1 . . 130.31(17)
Ni1 O3 H3A . . 111.9
Ni1 O3 H3B . . 105.5
H3A O3 H3B . . 116.5
H4A O4 H4B . . 116.3
C1 N1 C2 . . 103.4(2)
C1 N1 Ni1 . 1_565 128.76(17)
C2 N1 Ni1 . 1_565 126.28(16)
C2 N2 N3 . . 102.5(2)
C1 N3 N2 . . 109.73(19)
C1 N3 C3 . . 129.8(2)
N2 N3 C3 . . 120.12(19)
N1 C1 N3 . . 109.9(2)
N1 C1 H1 . . 125.0
N3 C1 H1 . . 125.0
N2 C2 N1 . . 114.5(2)
N2 C2 H2 . . 122.8
N1 C2 H2 . . 122.8
C5 C3 C4 2_656 . 120.8(2)
C5 C3 N3 2_656 . 117.1(2)
C4 C3 N3 . . 122.0(2)
C5 C4 C3 . . 117.4(2)
C5 C4 C6 . . 116.0(2)
C3 C4 C6 . . 126.4(2)
C3 C5 C4 2_656 . 121.8(2)
C3 C5 H5 2_656 . 119.1
C4 C5 H5 . . 119.1
O2 C6 O1 . . 126.8(2)
O2 C6 C4 . . 119.5(2)
O1 C6 C4 . . 113.6(2)

loop_
_geom_bond_atom_site_label_1
_geom_bond_atom_site_label_2
_geom_bond_site_symmetry_2
_geom_bond_distance
_geom_bond_publ_flag
Ni1 O1 . 2.0347(16) y
Ni1 O1 2 2.0347(16) ?
Ni1 N1 2_565 2.084(2) y
Ni1 N1 1_545 2.084(2) ?
Ni1 O3 2 2.0878(18) ?
Ni1 O3 . 2.0879(18) y
O1 C6 . 1.265(3) ?
O2 C6 . 1.231(3) ?
O3 H3A . 0.8500 ?
O3 H3B . 0.8500 ?
O4 H4A . 0.8500 ?
O4 H4B . 0.8501 ?
N1 C1 . 1.322(3) ?
N1 C2 . 1.361(3) ?
N1 Ni1 1_565 2.084(2) ?
N2 C2 . 1.311(3) ?
N2 N3 . 1.372(3) ?
N3 C1 . 1.333(3) ?
N3 C3 . 1.425(3) ?
C1 H1 . 0.9300 ?
C2 H2 . 0.9300 ?
C3 C5 2_656 1.384(3) ?
C3 C4 . 1.395(3) ?
C4 C5 . 1.394(3) ?
C4 C6 . 1.517(3) ?
C5 C3 2_656 1.384(3) ?
C5 H5 . 0.9300 ?

loop_
_geom_hbond_atom_site_label_D
_geom_hbond_atom_site_label_H
_geom_hbond_atom_site_label_A
_geom_hbond_site_symmetry_A
_geom_hbond_distance_DH
_geom_hbond_distance_HA
_geom_hbond_distance_DA
_geom_hbond_angle_DHA
_geom_hbond_publ_flag
O3 H3A O4 2_566 0.85 1.97 2.812(3) 171 yes
O3 H3B O2 . 0.85 1.95 2.749(3) 155 yes
O4 H4A N2 2_666 0.85 2.35 3.148(3) 157 yes
O4 H4B O1 2_665 0.85 2.03 2.852(3) 163 yes

loop_
_geom_torsion_atom_site_label_1
_geom_torsion_atom_site_label_2
_geom_torsion_atom_site_label_3
_geom_torsion_atom_site_label_4
_geom_torsion_site_symmetry_1
_geom_torsion_site_symmetry_4
_geom_torsion
O1 Ni1 O1 C6 2 . -5E1(10)
N1 Ni1 O1 C6 2_565 . 93.1(2)
N1 Ni1 O1 C6 1_545 . -86.9(2)
O3 Ni1 O1 C6 2 . -177.1(2)
O3 Ni1 O1 C6 . . 2.9(2)
C2 N2 N3 C1 . . 0.9(3)
C2 N2 N3 C3 . . 174.6(2)
C2 N1 C1 N3 . . -0.2(3)
Ni1 N1 C1 N3 1_565 . 166.03(16)
N2 N3 C1 N1 . . -0.5(3)
C3 N3 C1 N1 . . -173.3(2)
N3 N2 C2 N1 . . -1.1(3)
C1 N1 C2 N2 . . 0.8(3)
Ni1 N1 C2 N2 1_565 . -165.83(17)
C1 N3 C3 C5 . 2_656 134.2(3)
N2 N3 C3 C5 . 2_656 -38.0(3)
C1 N3 C3 C4 . . -42.7(4)
N2 N3 C3 C4 . . 145.1(2)
C5 C3 C4 C5 2_656 . -0.9(4)
N3 C3 C4 C5 . . 175.9(2)
C5 C3 C4 C6 2_656 . 173.8(2)
N3 C3 C4 C6 . . -9.4(4)
C3 C4 C5 C3 . 2_656 0.9(4)
C6 C4 C5 C3 . 2_656 -174.4(2)
Ni1 O1 C6 O2 . . -24.4(4)
Ni1 O1 C6 C4 . . 152.05(17)
C5 C4 C6 O2 . . 135.4(3)
C3 C4 C6 O2 . . -39.5(4)
C5 C4 C6 O1 . . -41.4(3)
C3 C4 C6 O1 . . 143.8(3)

_cod_database_fobs_code 2021955
